data_7014604
loop_
_publ_author_name
'Duncan, Daniel'
'Hope, Eric G.'
'Singh, Kuldip'
'Stuart, Alison M.'

_publ_section_title
;
 A recyclable perfluoroalkylated PCP pincer palladium complex.
;
_journal_issue 9
_journal_name_full 'Dalton transactions (Cambridge, England : 2003)'
_journal_page_first 1998
_journal_page_last 2005
_journal_paper_doi 10.1039/c0dt01004a
_journal_volume 40
_journal_year 2011
_chemical_formula_moiety 'C32 H27 Cl Ni P2'
_chemical_formula_sum 'C32 H27 Cl Ni P2'
_chemical_formula_weight 567.64
_chemical_name_systematic
;
?
;
_space_group_IT_number 14
_symmetry_cell_setting monoclinic
_symmetry_space_group_name_Hall '-P 2yn'
_symmetry_space_group_name_H-M 'P 1 21/n 1'
_atom_sites_solution_hydrogens geom
_atom_sites_solution_primary direct
_atom_sites_solution_secondary difmap
_audit_creation_method SHELXL-97
_cell_angle_alpha 90.00
_cell_angle_beta 105.768(8)
_cell_angle_gamma 90.00
_cell_formula_units_Z 4
_cell_length_a 10.146(4)
_cell_length_b 15.988(7)
_cell_length_c 16.899(7)
_cell_measurement_reflns_used 938
_cell_measurement_temperature 150(2)
_cell_measurement_theta_max 21.298
_cell_measurement_theta_min 2.444
_cell_volume 2638.1(19)
_computing_cell_refinement 'Bruker SMART'
_computing_data_collection 'Bruker SMART'
_computing_data_reduction 'Bruker SHELXTL'
_computing_molecular_graphics 'Bruker SHELXTL'
_computing_publication_material 'Bruker SHELXTL'
_computing_structure_refinement 'SHELXL-97 (Sheldrick, 1997)'
_computing_structure_solution 'SHELXS-97 (Sheldrick, 1990)'
_diffrn_ambient_temperature 150(2)
_diffrn_measured_fraction_theta_full 0.997
_diffrn_measured_fraction_theta_max 0.997
_diffrn_measurement_device_type 'Bruker Apex 2000 CCD area detector'
_diffrn_measurement_method 'phi and omega scans'
_diffrn_radiation_monochromator graphite
_diffrn_radiation_source 'fine-focus sealed tube'
_diffrn_radiation_type MoK\a
_diffrn_radiation_wavelength 0.71073
_diffrn_reflns_av_R_equivalents 0.0789
_diffrn_reflns_av_sigmaI/netI 0.0804
_diffrn_reflns_limit_h_max 12
_diffrn_reflns_limit_h_min -12
_diffrn_reflns_limit_k_max 19
_diffrn_reflns_limit_k_min -19
_diffrn_reflns_limit_l_max 20
_diffrn_reflns_limit_l_min -20
_diffrn_reflns_number 20425
_diffrn_reflns_theta_full 26.00
_diffrn_reflns_theta_max 26.00
_diffrn_reflns_theta_min 1.79
_exptl_absorpt_coefficient_mu 0.978
_exptl_absorpt_correction_T_max 0.928
_exptl_absorpt_correction_T_min 0.604
_exptl_absorpt_correction_type empirical
_exptl_absorpt_process_details
;
absorption correction based on 6638 reflections(SADABS);Rint 0.0730 before
correction and 0.0549 after.
;
_exptl_crystal_colour yellow
_exptl_crystal_density_diffrn 1.429
_exptl_crystal_density_method 'not measured'
_exptl_crystal_description plate
_exptl_crystal_F_000 1176
_exptl_crystal_size_max 0.20
_exptl_crystal_size_mid 0.16
_exptl_crystal_size_min 0.08
_refine_diff_density_max 0.881
_refine_diff_density_min -0.548
_refine_diff_density_rms 0.094
_refine_ls_extinction_method none
_refine_ls_goodness_of_fit_ref 1.048
_refine_ls_hydrogen_treatment constr
_refine_ls_matrix_type full
_refine_ls_number_parameters 325
_refine_ls_number_reflns 5182
_refine_ls_number_restraints 0
_refine_ls_restrained_S_all 1.048
_refine_ls_R_factor_all 0.0865
_refine_ls_R_factor_gt 0.0591
_refine_ls_shift/su_max 0.001
_refine_ls_shift/su_mean 0.000
_refine_ls_structure_factor_coef Fsqd
_refine_ls_weighting_details 'calc w=1/[\s^2^(Fo^2^)+(0.0554P)^2^+0.0000P] where P=(Fo^2^+2Fc^2^)/3'
_refine_ls_weighting_scheme calc
_refine_ls_wR_factor_gt 0.1210
_refine_ls_wR_factor_ref 0.1308
_reflns_number_gt 3865
_reflns_number_total 5182
_reflns_threshold_expression >2sigma(I)
_cod_data_source_file C0DT01004A.TXT
_cod_data_source_block 06067
_cod_depositor_comments
;
The following automatic conversions were performed:
'_symmetry_cell_setting' value 'Monoclinic' changed to 'monoclinic'
according to '/home/saulius/struct/CIF-dictionaries/cif_core.dic'
dictionary named 'cif_core.dic' version 2.4.1 from 2010-06-29.

Automatic conversion script
Id: cif_fix_enum 1555 2011-01-17 13:19:09Z saulius 
;
_cod_original_cell_volume 2638.0(18)
_cod_original_sg_symbol_H-M P2(1)/n
_cod_database_code 7014604

loop_
_symmetry_equiv_pos_as_xyz
'x, y, z'
'-x+1/2, y+1/2, -z+1/2'
'-x, -y, -z'
'x-1/2, -y-1/2, z-1/2'

loop_
_atom_site_label
_atom_site_type_symbol
_atom_site_fract_x
_atom_site_fract_y
_atom_site_fract_z
_atom_site_U_iso_or_equiv
_atom_site_adp_type
_atom_site_occupancy
_atom_site_symmetry_multiplicity
_atom_site_calc_flag
_atom_site_refinement_flags
_atom_site_disorder_assembly
_atom_site_disorder_group
Ni1 Ni 0.99175(5) 0.29836(3) 0.02651(3) 0.02199(16) Uani 1 1 d . . .
Cl1 Cl 1.13651(11) 0.21828(6) 0.11478(7) 0.0327(3) Uani 1 1 d . . .
P1 P 1.03533(11) 0.25058(6) -0.08386(7) 0.0234(3) Uani 1 1 d . . .
P2 P 0.90658(11) 0.36455(6) 0.11358(6) 0.0232(3) Uani 1 1 d . . .
C1 C 0.8694(4) 0.3703(2) -0.0510(2) 0.0229(9) Uani 1 1 d . . .
C2 C 0.8228(4) 0.4465(2) -0.0253(3) 0.0259(9) Uani 1 1 d . . .
C3 C 0.7421(4) 0.5004(2) -0.0827(3) 0.0314(10) Uani 1 1 d . . .
H3 H 0.7116 0.5514 -0.0648 0.038 Uiso 1 1 calc R . .
C4 C 0.7057(5) 0.4813(3) -0.1649(3) 0.0358(11) Uani 1 1 d . . .
H4 H 0.6526 0.5197 -0.2036 0.043 Uiso 1 1 calc R . .
C5 C 0.7459(4) 0.4061(3) -0.1918(3) 0.0313(10) Uani 1 1 d . . .
H5 H 0.7177 0.3920 -0.2485 0.038 Uiso 1 1 calc R . .
C6 C 0.8274(4) 0.3516(2) -0.1357(3) 0.0249(9) Uani 1 1 d . . .
C7 C 0.8778(4) 0.2702(2) -0.1629(3) 0.0276(10) Uani 1 1 d . . .
H7A H 0.8951 0.2762 -0.2176 0.033 Uiso 1 1 calc R . .
H7B H 0.8109 0.2246 -0.1653 0.033 Uiso 1 1 calc R . .
C8 C 1.1693(4) 0.3092(2) -0.1111(2) 0.0240(9) Uani 1 1 d . . .
C9 C 1.1564(5) 0.3407(3) -0.1889(3) 0.0356(11) Uani 1 1 d . . .
H9 H 1.0728 0.3343 -0.2307 0.043 Uiso 1 1 calc R . .
C10 C 1.2663(6) 0.3817(3) -0.2057(3) 0.0502(14) Uani 1 1 d . . .
H10 H 1.2582 0.4028 -0.2593 0.060 Uiso 1 1 calc R . .
C11 C 1.3880(5) 0.3920(3) -0.1446(4) 0.0480(14) Uani 1 1 d . . .
H11 H 1.4629 0.4201 -0.1564 0.058 Uiso 1 1 calc R . .
C12 C 1.3997(5) 0.3618(3) -0.0675(3) 0.0402(12) Uani 1 1 d . . .
H12 H 1.4828 0.3689 -0.0255 0.048 Uiso 1 1 calc R . .
C13 C 1.2907(4) 0.3209(3) -0.0507(3) 0.0330(11) Uani 1 1 d . . .
H13 H 1.2992 0.3005 0.0033 0.040 Uiso 1 1 calc R . .
C14 C 1.0770(4) 0.1416(2) -0.0957(2) 0.0241(9) Uani 1 1 d . . .
C15 C 0.9802(5) 0.0826(3) -0.0922(3) 0.0395(12) Uani 1 1 d . . .
H15 H 0.8964 0.0995 -0.0822 0.047 Uiso 1 1 calc R . .
C16 C 1.0040(6) -0.0022(3) -0.1032(3) 0.0433(13) Uani 1 1 d . . .
H16 H 0.9359 -0.0426 -0.1020 0.052 Uiso 1 1 calc R . .
C17 C 1.1251(6) -0.0264(3) -0.1156(3) 0.0443(13) Uani 1 1 d . . .
H17 H 1.1414 -0.0840 -0.1232 0.053 Uiso 1 1 calc R . .
C18 C 1.2234(6) 0.0309(3) -0.1173(3) 0.0525(15) Uani 1 1 d . . .
H18 H 1.3085 0.0131 -0.1249 0.063 Uiso 1 1 calc R . .
C19 C 1.1992(5) 0.1159(3) -0.1078(3) 0.0410(12) Uani 1 1 d . . .
H19 H 1.2674 0.1559 -0.1098 0.049 Uiso 1 1 calc R . .
C20 C 0.8635(4) 0.4663(2) 0.0644(2) 0.0257(9) Uani 1 1 d . . .
H20A H 0.7870 0.4926 0.0811 0.031 Uiso 1 1 calc R . .
H20B H 0.9436 0.5043 0.0786 0.031 Uiso 1 1 calc R . .
C21 C 0.9881(4) 0.3822(2) 0.2215(2) 0.0246(9) Uani 1 1 d . . .
C22 C 1.0328(5) 0.4604(3) 0.2525(3) 0.0351(11) Uani 1 1 d . . .
H22 H 1.0231 0.5067 0.2162 0.042 Uiso 1 1 calc R . .
C23 C 1.0914(5) 0.4721(3) 0.3355(3) 0.0440(12) Uani 1 1 d . . .
H23 H 1.1215 0.5263 0.3557 0.053 Uiso 1 1 calc R . .
C24 C 1.1064(5) 0.4060(3) 0.3891(3) 0.0403(12) Uani 1 1 d . . .
H24 H 1.1462 0.4142 0.4463 0.048 Uiso 1 1 calc R . .
C25 C 1.0633(5) 0.3277(3) 0.3592(3) 0.0408(12) Uani 1 1 d . . .
H25 H 1.0730 0.2817 0.3959 0.049 Uiso 1 1 calc R . .
C26 C 1.0064(5) 0.3157(3) 0.2766(3) 0.0342(11) Uani 1 1 d . . .
H26 H 0.9790 0.2611 0.2567 0.041 Uiso 1 1 calc R . .
C27 C 0.7446(4) 0.3196(2) 0.1174(2) 0.0243(9) Uani 1 1 d . . .
C28 C 0.6622(5) 0.3575(3) 0.1605(3) 0.0344(11) Uani 1 1 d . . .
H28 H 0.6905 0.4087 0.1885 0.041 Uiso 1 1 calc R . .
C29 C 0.5397(5) 0.3215(3) 0.1633(3) 0.0403(12) Uani 1 1 d . . .
H29 H 0.4831 0.3488 0.1918 0.048 Uiso 1 1 calc R . .
C30 C 0.4995(5) 0.2457(3) 0.1246(3) 0.0382(12) Uani 1 1 d . . .
H30 H 0.4160 0.2205 0.1272 0.046 Uiso 1 1 calc R . .
C31 C 0.5805(5) 0.2073(3) 0.0826(3) 0.0374(11) Uani 1 1 d . . .
H31 H 0.5527 0.1554 0.0560 0.045 Uiso 1 1 calc R . .
C32 C 0.7027(4) 0.2435(3) 0.0785(3) 0.0290(10) Uani 1 1 d . . .
H32 H 0.7580 0.2163 0.0491 0.035 Uiso 1 1 calc R . .

loop_
_atom_site_aniso_label
_atom_site_aniso_U_11
_atom_site_aniso_U_22
_atom_site_aniso_U_33
_atom_site_aniso_U_23
_atom_site_aniso_U_13
_atom_site_aniso_U_12
Ni1 0.0236(3) 0.0165(3) 0.0270(3) 0.0003(2) 0.0089(2) 0.0011(2)
Cl1 0.0350(6) 0.0270(6) 0.0359(6) 0.0073(5) 0.0093(5) 0.0079(4)
P1 0.0255(6) 0.0175(5) 0.0282(6) -0.0006(4) 0.0090(5) 0.0011(4)
P2 0.0254(6) 0.0178(5) 0.0273(6) -0.0001(4) 0.0088(5) 0.0004(4)
C1 0.019(2) 0.018(2) 0.032(2) 0.0014(17) 0.0078(18) -0.0030(16)
C2 0.028(2) 0.022(2) 0.032(2) 0.0019(18) 0.014(2) -0.0013(17)
C3 0.037(3) 0.019(2) 0.040(3) 0.0026(19) 0.014(2) 0.0076(18)
C4 0.040(3) 0.028(2) 0.041(3) 0.009(2) 0.014(2) 0.012(2)
C5 0.030(3) 0.035(3) 0.028(2) 0.000(2) 0.006(2) 0.0009(19)
C6 0.027(2) 0.019(2) 0.031(2) -0.0004(18) 0.0110(19) 0.0006(17)
C7 0.030(3) 0.021(2) 0.031(2) -0.0050(18) 0.006(2) 0.0015(17)
C8 0.028(2) 0.016(2) 0.032(2) -0.0037(17) 0.0145(19) 0.0042(16)
C9 0.046(3) 0.029(2) 0.034(3) -0.006(2) 0.015(2) -0.007(2)
C10 0.077(4) 0.043(3) 0.042(3) 0.000(2) 0.035(3) -0.009(3)
C11 0.049(3) 0.034(3) 0.075(4) -0.004(3) 0.040(3) -0.005(2)
C12 0.030(3) 0.030(3) 0.060(3) 0.001(2) 0.012(2) 0.004(2)
C13 0.027(3) 0.026(2) 0.044(3) 0.007(2) 0.006(2) 0.0045(18)
C14 0.028(2) 0.020(2) 0.024(2) 0.0008(17) 0.0068(18) 0.0037(17)
C15 0.037(3) 0.025(2) 0.061(3) -0.005(2) 0.020(3) -0.001(2)
C16 0.059(4) 0.021(2) 0.052(3) 0.000(2) 0.018(3) -0.006(2)
C17 0.070(4) 0.017(2) 0.049(3) -0.004(2) 0.022(3) 0.007(2)
C18 0.054(4) 0.037(3) 0.076(4) -0.002(3) 0.033(3) 0.017(3)
C19 0.042(3) 0.026(2) 0.061(3) 0.000(2) 0.024(3) 0.000(2)
C20 0.028(2) 0.017(2) 0.035(2) 0.0018(17) 0.014(2) 0.0015(17)
C21 0.024(2) 0.024(2) 0.027(2) -0.0041(17) 0.0082(18) 0.0000(17)
C22 0.043(3) 0.025(2) 0.036(3) -0.002(2) 0.009(2) -0.005(2)
C23 0.049(3) 0.038(3) 0.042(3) -0.012(2) 0.007(2) -0.009(2)
C24 0.035(3) 0.054(3) 0.031(3) -0.005(2) 0.008(2) -0.002(2)
C25 0.042(3) 0.050(3) 0.030(3) 0.005(2) 0.009(2) -0.004(2)
C26 0.042(3) 0.028(2) 0.031(2) 0.0011(19) 0.008(2) -0.001(2)
C27 0.024(2) 0.023(2) 0.027(2) 0.0055(17) 0.0083(18) 0.0016(17)
C28 0.036(3) 0.029(2) 0.042(3) 0.001(2) 0.017(2) 0.005(2)
C29 0.037(3) 0.042(3) 0.048(3) 0.020(2) 0.022(2) 0.015(2)
C30 0.028(3) 0.049(3) 0.037(3) 0.018(2) 0.008(2) -0.001(2)
C31 0.036(3) 0.035(3) 0.038(3) 0.002(2) 0.005(2) -0.011(2)
C32 0.028(2) 0.028(2) 0.031(2) 0.0035(19) 0.009(2) 0.0002(19)

loop_
_atom_type_symbol
_atom_type_description
_atom_type_scat_dispersion_real
_atom_type_scat_dispersion_imag
_atom_type_scat_source
C C 0.0033 0.0016 'International Tables Vol C Tables 4.2.6.8 and 6.1.1.4'
H H 0.0000 0.0000 'International Tables Vol C Tables 4.2.6.8 and 6.1.1.4'
P P 0.1023 0.0942 'International Tables Vol C Tables 4.2.6.8 and 6.1.1.4'
Cl Cl 0.1484 0.1585 'International Tables Vol C Tables 4.2.6.8 and 6.1.1.4'
Ni Ni 0.3393 1.1124 'International Tables Vol C Tables 4.2.6.8 and 6.1.1.4'

loop_
_geom_angle_atom_site_label_1
_geom_angle_atom_site_label_2
_geom_angle_atom_site_label_3
_geom_angle
_geom_angle_site_symmetry_1
_geom_angle_site_symmetry_3
_geom_angle_publ_flag
C1 Ni1 P1 82.50(13) . . ?
C1 Ni1 P2 82.43(13) . . ?
P1 Ni1 P2 164.81(5) . . ?
C1 Ni1 Cl1 178.39(12) . . ?
P1 Ni1 Cl1 97.11(5) . . ?
P2 Ni1 Cl1 98.01(5) . . ?
C8 P1 C7 107.2(2) . . ?
C8 P1 C14 104.77(18) . . ?
C7 P1 C14 105.68(18) . . ?
C8 P1 Ni1 112.26(13) . . ?
C7 P1 Ni1 103.20(14) . . ?
C14 P1 Ni1 122.70(13) . . ?
C21 P2 C27 101.35(19) . . ?
C21 P2 C20 107.90(19) . . ?
C27 P2 C20 105.25(19) . . ?
C21 P2 Ni1 126.99(14) . . ?
C27 P2 Ni1 111.26(14) . . ?
C20 P2 Ni1 102.46(13) . . ?
C6 C1 C2 117.4(4) . . ?
C6 C1 Ni1 121.7(3) . . ?
C2 C1 Ni1 120.8(3) . . ?
C3 C2 C1 120.1(4) . . ?
C3 C2 C20 121.8(4) . . ?
C1 C2 C20 118.1(4) . . ?
C4 C3 C2 121.0(4) . . ?
C4 C3 H3 119.5 . . ?
C2 C3 H3 119.5 . . ?
C3 C4 C5 120.2(4) . . ?
C3 C4 H4 119.9 . . ?
C5 C4 H4 119.9 . . ?
C6 C5 C4 119.8(4) . . ?
C6 C5 H5 120.1 . . ?
C4 C5 H5 120.1 . . ?
C5 C6 C1 121.4(4) . . ?
C5 C6 C7 121.3(4) . . ?
C1 C6 C7 117.2(3) . . ?
C6 C7 P1 103.2(3) . . ?
C6 C7 H7A 111.1 . . ?
P1 C7 H7A 111.1 . . ?
C6 C7 H7B 111.1 . . ?
P1 C7 H7B 111.1 . . ?
H7A C7 H7B 109.1 . . ?
C9 C8 C13 119.3(4) . . ?
C9 C8 P1 123.2(3) . . ?
C13 C8 P1 117.6(3) . . ?
C8 C9 C10 119.5(5) . . ?
C8 C9 H9 120.2 . . ?
C10 C9 H9 120.2 . . ?
C11 C10 C9 120.4(5) . . ?
C11 C10 H10 119.8 . . ?
C9 C10 H10 119.8 . . ?
C12 C11 C10 119.9(5) . . ?
C12 C11 H11 120.1 . . ?
C10 C11 H11 120.1 . . ?
C11 C12 C13 119.8(5) . . ?
C11 C12 H12 120.1 . . ?
C13 C12 H12 120.1 . . ?
C12 C13 C8 121.0(4) . . ?
C12 C13 H13 119.5 . . ?
C8 C13 H13 119.5 . . ?
C19 C14 C15 119.0(4) . . ?
C19 C14 P1 123.4(3) . . ?
C15 C14 P1 117.6(3) . . ?
C14 C15 C16 120.5(4) . . ?
C14 C15 H15 119.7 . . ?
C16 C15 H15 119.7 . . ?
C17 C16 C15 119.6(5) . . ?
C17 C16 H16 120.2 . . ?
C15 C16 H16 120.2 . . ?
C16 C17 C18 120.7(4) . . ?
C16 C17 H17 119.7 . . ?
C18 C17 H17 119.7 . . ?
C17 C18 C19 120.0(5) . . ?
C17 C18 H18 120.0 . . ?
C19 C18 H18 120.0 . . ?
C14 C19 C18 120.1(4) . . ?
C14 C19 H19 119.9 . . ?
C18 C19 H19 119.9 . . ?
C2 C20 P2 103.8(3) . . ?
C2 C20 H20A 111.0 . . ?
P2 C20 H20A 111.0 . . ?
C2 C20 H20B 111.0 . . ?
P2 C20 H20B 111.0 . . ?
H20A C20 H20B 109.0 . . ?
C22 C21 C26 117.7(4) . . ?
C22 C21 P2 122.5(3) . . ?
C26 C21 P2 119.8(3) . . ?
C23 C22 C21 121.0(4) . . ?
C23 C22 H22 119.5 . . ?
C21 C22 H22 119.5 . . ?
C24 C23 C22 120.4(4) . . ?
C24 C23 H23 119.8 . . ?
C22 C23 H23 119.8 . . ?
C23 C24 C25 119.4(4) . . ?
C23 C24 H24 120.3 . . ?
C25 C24 H24 120.3 . . ?
C26 C25 C24 120.4(4) . . ?
C26 C25 H25 119.8 . . ?
C24 C25 H25 119.8 . . ?
C25 C26 C21 121.1(4) . . ?
C25 C26 H26 119.4 . . ?
C21 C26 H26 119.4 . . ?
C28 C27 C32 118.6(4) . . ?
C28 C27 P2 121.8(3) . . ?
C32 C27 P2 119.6(3) . . ?
C29 C28 C27 120.7(4) . . ?
C29 C28 H28 119.6 . . ?
C27 C28 H28 119.6 . . ?
C28 C29 C30 120.0(4) . . ?
C28 C29 H29 120.0 . . ?
C30 C29 H29 120.0 . . ?
C31 C30 C29 119.8(4) . . ?
C31 C30 H30 120.1 . . ?
C29 C30 H30 120.1 . . ?
C30 C31 C32 120.7(4) . . ?
C30 C31 H31 119.7 . . ?
C32 C31 H31 119.7 . . ?
C31 C32 C27 120.2(4) . . ?
C31 C32 H32 119.9 . . ?
C27 C32 H32 119.9 . . ?

loop_
_geom_bond_atom_site_label_1
_geom_bond_atom_site_label_2
_geom_bond_distance
_geom_bond_site_symmetry_2
_geom_bond_publ_flag
Ni1 C1 1.923(4) . ?
Ni1 P1 2.1693(14) . ?
Ni1 P2 2.1732(13) . ?
Ni1 Cl1 2.1979(13) . ?
P1 C8 1.810(4) . ?
P1 C7 1.810(4) . ?
P1 C14 1.817(4) . ?
P2 C21 1.808(4) . ?
P2 C27 1.812(4) . ?
P2 C20 1.825(4) . ?
C1 C6 1.408(5) . ?
C1 C2 1.417(5) . ?
C2 C3 1.387(6) . ?
C2 C20 1.493(6) . ?
C3 C4 1.372(6) . ?
C3 H3 0.9500 . ?
C4 C5 1.385(6) . ?
C4 H4 0.9500 . ?
C5 C6 1.384(6) . ?
C5 H5 0.9500 . ?
C6 C7 1.515(5) . ?
C7 H7A 0.9900 . ?
C7 H7B 0.9900 . ?
C8 C9 1.381(6) . ?
C8 C13 1.382(6) . ?
C9 C10 1.387(6) . ?
C9 H9 0.9500 . ?
C10 C11 1.387(7) . ?
C10 H10 0.9500 . ?
C11 C12 1.364(7) . ?
C11 H11 0.9500 . ?
C12 C13 1.379(6) . ?
C12 H12 0.9500 . ?
C13 H13 0.9500 . ?
C14 C19 1.374(6) . ?
C14 C15 1.375(6) . ?
C15 C16 1.398(6) . ?
C15 H15 0.9500 . ?
C16 C17 1.358(7) . ?
C16 H16 0.9500 . ?
C17 C18 1.360(7) . ?
C17 H17 0.9500 . ?
C18 C19 1.397(6) . ?
C18 H18 0.9500 . ?
C19 H19 0.9500 . ?
C20 H20A 0.9900 . ?
C20 H20B 0.9900 . ?
C21 C22 1.384(5) . ?
C21 C26 1.392(6) . ?
C22 C23 1.379(6) . ?
C22 H22 0.9500 . ?
C23 C24 1.373(6) . ?
C23 H23 0.9500 . ?
C24 C25 1.376(6) . ?
C24 H24 0.9500 . ?
C25 C26 1.371(6) . ?
C25 H25 0.9500 . ?
C26 H26 0.9500 . ?
C27 C28 1.388(5) . ?
C27 C32 1.393(5) . ?
C28 C29 1.382(6) . ?
C28 H28 0.9500 . ?
C29 C30 1.385(7) . ?
C29 H29 0.9500 . ?
C30 C31 1.368(6) . ?
C30 H30 0.9500 . ?
C31 C32 1.387(6) . ?
C31 H31 0.9500 . ?
C32 H32 0.9500 . ?

loop_
_geom_torsion_atom_site_label_1
_geom_torsion_atom_site_label_2
_geom_torsion_atom_site_label_3
_geom_torsion_atom_site_label_4
_geom_torsion
_geom_torsion_site_symmetry_1
_geom_torsion_site_symmetry_2
_geom_torsion_site_symmetry_3
_geom_torsion_site_symmetry_4
_geom_torsion_publ_flag
C1 Ni1 P1 C8 87.34(18) . . . . ?
P2 Ni1 P1 C8 94.4(2) . . . . ?
Cl1 Ni1 P1 C8 -91.09(15) . . . . ?
C1 Ni1 P1 C7 -27.78(18) . . . . ?
P2 Ni1 P1 C7 -20.7(2) . . . . ?
Cl1 Ni1 P1 C7 153.80(14) . . . . ?
C1 Ni1 P1 C14 -146.5(2) . . . . ?
P2 Ni1 P1 C14 -139.4(2) . . . . ?
Cl1 Ni1 P1 C14 35.08(17) . . . . ?
C1 Ni1 P2 C21 -153.2(2) . . . . ?
P1 Ni1 P2 C21 -160.3(2) . . . . ?
Cl1 Ni1 P2 C21 25.19(17) . . . . ?
C1 Ni1 P2 C27 82.88(18) . . . . ?
P1 Ni1 P2 C27 75.8(2) . . . . ?
Cl1 Ni1 P2 C27 -98.69(14) . . . . ?
C1 Ni1 P2 C20 -29.15(18) . . . . ?
P1 Ni1 P2 C20 -36.2(2) . . . . ?
Cl1 Ni1 P2 C20 149.29(14) . . . . ?
P1 Ni1 C1 C6 17.8(3) . . . . ?
P2 Ni1 C1 C6 -160.3(3) . . . . ?
P1 Ni1 C1 C2 -159.3(3) . . . . ?
P2 Ni1 C1 C2 22.6(3) . . . . ?
C6 C1 C2 C3 -1.6(6) . . . . ?
Ni1 C1 C2 C3 175.6(3) . . . . ?
C6 C1 C2 C20 178.6(3) . . . . ?
Ni1 C1 C2 C20 -4.2(5) . . . . ?
C1 C2 C3 C4 0.1(6) . . . . ?
C20 C2 C3 C4 180.0(4) . . . . ?
C2 C3 C4 C5 1.9(7) . . . . ?
C3 C4 C5 C6 -2.4(7) . . . . ?
C4 C5 C6 C1 0.9(6) . . . . ?
C4 C5 C6 C7 -177.8(4) . . . . ?
C2 C1 C6 C5 1.1(6) . . . . ?
Ni1 C1 C6 C5 -176.1(3) . . . . ?
C2 C1 C6 C7 179.8(3) . . . . ?
Ni1 C1 C6 C7 2.6(5) . . . . ?
C5 C6 C7 P1 152.8(3) . . . . ?
C1 C6 C7 P1 -25.9(4) . . . . ?
C8 P1 C7 C6 -84.1(3) . . . . ?
C14 P1 C7 C6 164.5(3) . . . . ?
Ni1 P1 C7 C6 34.6(3) . . . . ?
C7 P1 C8 C9 -17.0(4) . . . . ?
C14 P1 C8 C9 95.0(4) . . . . ?
Ni1 P1 C8 C9 -129.7(3) . . . . ?
C7 P1 C8 C13 164.3(3) . . . . ?
C14 P1 C8 C13 -83.7(3) . . . . ?
Ni1 P1 C8 C13 51.7(3) . . . . ?
C13 C8 C9 C10 1.5(6) . . . . ?
P1 C8 C9 C10 -177.1(3) . . . . ?
C8 C9 C10 C11 -0.8(7) . . . . ?
C9 C10 C11 C12 -0.1(7) . . . . ?
C10 C11 C12 C13 0.2(7) . . . . ?
C11 C12 C13 C8 0.6(7) . . . . ?
C9 C8 C13 C12 -1.5(6) . . . . ?
P1 C8 C13 C12 177.3(3) . . . . ?
C8 P1 C14 C19 10.5(4) . . . . ?
C7 P1 C14 C19 123.6(4) . . . . ?
Ni1 P1 C14 C19 -118.9(4) . . . . ?
C8 P1 C14 C15 -169.5(3) . . . . ?
C7 P1 C14 C15 -56.4(4) . . . . ?
Ni1 P1 C14 C15 61.1(4) . . . . ?
C19 C14 C15 C16 -1.8(7) . . . . ?
P1 C14 C15 C16 178.2(4) . . . . ?
C14 C15 C16 C17 1.5(7) . . . . ?
C15 C16 C17 C18 0.1(8) . . . . ?
C16 C17 C18 C19 -1.3(8) . . . . ?
C15 C14 C19 C18 0.7(7) . . . . ?
P1 C14 C19 C18 -179.3(4) . . . . ?
C17 C18 C19 C14 0.9(8) . . . . ?
C3 C2 C20 P2 158.8(3) . . . . ?
C1 C2 C20 P2 -21.4(4) . . . . ?
C21 P2 C20 C2 169.4(3) . . . . ?
C27 P2 C20 C2 -83.0(3) . . . . ?
Ni1 P2 C20 C2 33.4(3) . . . . ?
C27 P2 C21 C22 -122.7(4) . . . . ?
C20 P2 C21 C22 -12.4(4) . . . . ?
Ni1 P2 C21 C22 109.4(3) . . . . ?
C27 P2 C21 C26 56.6(4) . . . . ?
C20 P2 C21 C26 166.9(3) . . . . ?
Ni1 P2 C21 C26 -71.2(4) . . . . ?
C26 C21 C22 C23 -1.1(7) . . . . ?
P2 C21 C22 C23 178.2(4) . . . . ?
C21 C22 C23 C24 0.0(7) . . . . ?
C22 C23 C24 C25 0.4(7) . . . . ?
C23 C24 C25 C26 0.3(7) . . . . ?
C24 C25 C26 C21 -1.4(7) . . . . ?
C22 C21 C26 C25 1.8(7) . . . . ?
P2 C21 C26 C25 -177.6(4) . . . . ?
C21 P2 C27 C28 50.9(4) . . . . ?
C20 P2 C27 C28 -61.4(4) . . . . ?
Ni1 P2 C27 C28 -171.6(3) . . . . ?
C21 P2 C27 C32 -126.9(3) . . . . ?
C20 P2 C27 C32 120.8(3) . . . . ?
Ni1 P2 C27 C32 10.5(4) . . . . ?
C32 C27 C28 C29 -1.4(6) . . . . ?
P2 C27 C28 C29 -179.3(3) . . . . ?
C27 C28 C29 C30 1.7(7) . . . . ?
C28 C29 C30 C31 -1.0(7) . . . . ?
C29 C30 C31 C32 0.1(7) . . . . ?
C30 C31 C32 C27 0.1(7) . . . . ?
C28 C27 C32 C31 0.6(6) . . . . ?
P2 C27 C32 C31 178.5(3) . . . . ?
